data_4081796
loop_
_publ_author_name
'Meltzer, Antje'
'Majumdar, Moumita'
'White, Andrew J. P.'
'Huch, Volker'
'Scheschkewitz, David'

_publ_section_title
;
 Potential Protecting Group Strategy for Disila Analogues of
 Vinyllithiums: Synthesis and Reactivity of a
 2,4,6-Trimethoxyphenyl-Substituted Disilene
;
_journal_issue 22
_journal_name_full Organometallics
_journal_page_first 6844
_journal_paper_doi 10.1021/om400545w
_journal_volume 32
_journal_year 2013
_chemical_formula_sum 'C54 H82 O4 Si2'
_chemical_formula_weight 851.38
_chemical_name_systematic
; 
 ? 
;
_space_group_IT_number 33
_symmetry_cell_setting orthorhombic
_symmetry_space_group_name_Hall 'P 2c -2n'
_symmetry_space_group_name_H-M 'P n a 21'
_atom_sites_solution_hydrogens geom
_atom_sites_solution_primary direct
_atom_sites_solution_secondary difmap
_audit_creation_method SHELXL-97
_cell_angle_alpha 90.00
_cell_angle_beta 90.00
_cell_angle_gamma 90.00
_cell_formula_units_Z 4
_cell_length_a 18.8601(9)
_cell_length_b 14.1435(7)
_cell_length_c 19.3532(10)
_cell_measurement_reflns_used 9794
_cell_measurement_temperature 132(2)
_cell_measurement_theta_max 26.19
_cell_measurement_theta_min 2.40
_cell_volume 5162.4(4)
_computing_cell_refinement 'Bruker SAINT'
_computing_data_collection 'Bruker APEX2'
_computing_data_reduction 'Bruker SAINT'
_computing_molecular_graphics 'Bruker SHELXTL'
_computing_publication_material 'Bruker SHELXTL'
_computing_structure_refinement 'SHELXL-97 (Sheldrick, 2008)'
_computing_structure_solution 'SHELXS-97 (Sheldrick, 2008)'
_diffrn_ambient_temperature 132(2)
_diffrn_measured_fraction_theta_full 1.000
_diffrn_measured_fraction_theta_max 1.000
_diffrn_measurement_device_type 'Bruker APEX-II CCD'
_diffrn_measurement_method '\f and \w scans'
_diffrn_radiation_monochromator graphite
_diffrn_radiation_source 'fine-focus sealed tube'
_diffrn_radiation_type MoK\a
_diffrn_radiation_wavelength 0.71073
_diffrn_reflns_av_R_equivalents 0.0654
_diffrn_reflns_av_sigmaI/netI 0.0371
_diffrn_reflns_limit_h_max 24
_diffrn_reflns_limit_h_min -24
_diffrn_reflns_limit_k_max 18
_diffrn_reflns_limit_k_min -17
_diffrn_reflns_limit_l_max 25
_diffrn_reflns_limit_l_min -25
_diffrn_reflns_number 89725
_diffrn_reflns_theta_full 27.88
_diffrn_reflns_theta_max 27.88
_diffrn_reflns_theta_min 1.78
_exptl_absorpt_coefficient_mu 0.110
_exptl_absorpt_correction_T_max 0.9633
_exptl_absorpt_correction_T_min 0.9246
_exptl_absorpt_correction_type multi-scan
_exptl_crystal_colour colourless
_exptl_crystal_density_diffrn 1.095
_exptl_crystal_density_method 'not measured'
_exptl_crystal_description block
_exptl_crystal_F_000 1864
_exptl_crystal_size_max 0.72
_exptl_crystal_size_mid 0.45
_exptl_crystal_size_min 0.34
_refine_diff_density_max 0.612
_refine_diff_density_min -0.255
_refine_diff_density_rms 0.044
_refine_ls_abs_structure_details 'Flack H D (1983), Acta Cryst. A39, 876-881'
_refine_ls_abs_structure_Flack -0.04(8)
_refine_ls_extinction_method none
_refine_ls_goodness_of_fit_ref 1.031
_refine_ls_hydrogen_treatment mixed
_refine_ls_matrix_type full
_refine_ls_number_parameters 570
_refine_ls_number_reflns 12322
_refine_ls_number_restraints 159
_refine_ls_restrained_S_all 1.025
_refine_ls_R_factor_all 0.0544
_refine_ls_R_factor_gt 0.0439
_refine_ls_shift/su_max 0.001
_refine_ls_shift/su_mean 0.000
_refine_ls_structure_factor_coef Fsqd
_refine_ls_weighting_details 'calc w=1/[\s^2^(Fo^2^)+(0.0538P)^2^+1.7193P] where P=(Fo^2^+2Fc^2^)/3'
_refine_ls_weighting_scheme calc
_refine_ls_wR_factor_gt 0.1051
_refine_ls_wR_factor_ref 0.1114
_reflns_number_gt 10736
_reflns_number_total 12322
_reflns_threshold_expression >2sigma(I)
_cod_data_source_file om400545w_si_010.cif
_cod_data_source_block 4
_cod_depositor_comments
;
The following automatic conversions were performed:

'_symmetry_cell_setting' value 'Orthorhombic' changed to
'orthorhombic' according to
/home/saulius/struct/CIF-dictionaries/cif_core.dic dictionary named
'cif_core.dic' version 2.4.2 from 2011-04-26.

Automatic conversion script
Id: cif_fix_values 1891 2012-01-12 08:04:46Z andrius 
;
_cod_original_sg_symbol_H-M Pna2(1)
_cod_database_code 4081796

loop_
_symmetry_equiv_pos_as_xyz
'x, y, z'
'-x, -y, z+1/2'
'x+1/2, -y+1/2, z'
'-x+1/2, y+1/2, z+1/2'

loop_
_atom_site_label
_atom_site_type_symbol
_atom_site_fract_x
_atom_site_fract_y
_atom_site_fract_z
_atom_site_U_iso_or_equiv
_atom_site_adp_type
_atom_site_occupancy
_atom_site_symmetry_multiplicity
_atom_site_calc_flag
_atom_site_refinement_flags
Si1 Si 0.83089(3) 0.07308(4) 0.00303(3) 0.01890(11) Uani 1 1 d U
H2 H 0.7189(10) 0.1021(13) 0.1129(11) 0.010(4) Uiso 1 1 d .
Si2 Si 0.78234(3) 0.04382(4) 0.11273(3) 0.01910(11) Uani 1 1 d U
O1 O 0.90418(7) 0.00920(10) -0.00409(8) 0.0239(3) Uani 1 1 d U
H1 H 0.9278(16) 0.038(2) -0.0395(18) 0.051(9) Uiso 1 1 d .
O2 O 0.80339(9) 0.24877(11) 0.08735(8) 0.0321(3) Uani 1 1 d U
O3 O 0.92625(9) 0.47369(12) -0.05762(10) 0.0392(4) Uani 1 1 d U
O4 O 0.92350(8) 0.14548(11) -0.10829(8) 0.0300(3) Uani 1 1 d U
C1 C 0.83008(11) 0.06775(15) 0.19834(10) 0.0218(4) Uani 1 1 d U
C2 C 0.90162(11) 0.09516(15) 0.20589(10) 0.0233(4) Uani 1 1 d U
C3 C 0.93291(12) 0.09707(16) 0.27162(11) 0.0272(4) Uani 1 1 d U
H3 H 0.9814 0.1144 0.2755 0.033 Uiso 1 1 calc R
C4 C 0.89593(11) 0.07476(16) 0.33091(11) 0.0280(4) Uani 1 1 d U
C5 C 0.82443(12) 0.05364(16) 0.32380(11) 0.0288(5) Uani 1 1 d U
H5 H 0.7972 0.0415 0.3642 0.035 Uiso 1 1 calc R
C6 C 0.79087(11) 0.04954(14) 0.25918(10) 0.0221(4) Uani 1 1 d U
C7 C 0.94870(11) 0.12478(17) 0.14609(11) 0.0280(4) Uani 1 1 d U
H7 H 0.9201 0.1189 0.1028 0.034 Uiso 1 1 calc R
C8 C 0.97136(13) 0.22812(19) 0.15280(13) 0.0391(6) Uani 1 1 d U
H8A H 0.9293 0.2678 0.1595 0.059 Uiso 1 1 calc R
H8B H 0.9961 0.2477 0.1107 0.059 Uiso 1 1 calc R
H8C H 1.0031 0.2351 0.1925 0.059 Uiso 1 1 calc R
C9 C 1.01422(12) 0.0616(2) 0.13805(13) 0.0406(6) Uani 1 1 d U
H9A H 1.0429 0.0648 0.1802 0.061 Uiso 1 1 calc R
H9B H 1.0425 0.0835 0.0987 0.061 Uiso 1 1 calc R
H9C H 0.9992 -0.0038 0.1301 0.061 Uiso 1 1 calc R
C10 C 0.93369(13) 0.07595(18) 0.40067(12) 0.0345(5) Uani 1 1 d U
H10 H 0.9856 0.0696 0.3910 0.041 Uiso 1 1 calc R
C11 C 0.9233(2) 0.1705(2) 0.43585(16) 0.0625(9) Uani 1 1 d U
H11A H 0.8729 0.1796 0.4461 0.094 Uiso 1 1 calc R
H11B H 0.9398 0.2212 0.4053 0.094 Uiso 1 1 calc R
H11C H 0.9505 0.1719 0.4790 0.094 Uiso 1 1 calc R
C12 C 0.91318(15) -0.0063(2) 0.44607(14) 0.0471(7) Uani 1 1 d U
H12A H 0.9409 -0.0043 0.4889 0.071 Uiso 1 1 calc R
H12B H 0.9228 -0.0657 0.4217 0.071 Uiso 1 1 calc R
H12C H 0.8626 -0.0024 0.4571 0.071 Uiso 1 1 calc R
C13 C 0.71224(11) 0.02817(15) 0.25823(11) 0.0258(4) Uani 1 1 d U
H13 H 0.6975 0.0229 0.2087 0.031 Uiso 1 1 calc R
C14 C 0.67085(13) 0.11047(19) 0.28985(14) 0.0392(6) Uani 1 1 d U
H14A H 0.6852 0.1189 0.3381 0.059 Uiso 1 1 calc R
H14B H 0.6200 0.0968 0.2877 0.059 Uiso 1 1 calc R
H14C H 0.6809 0.1685 0.2639 0.059 Uiso 1 1 calc R
C15 C 0.69298(14) -0.06498(17) 0.29352(13) 0.0365(5) Uani 1 1 d U
H15A H 0.7212 -0.1163 0.2735 0.055 Uiso 1 1 calc R
H15B H 0.6425 -0.0781 0.2866 0.055 Uiso 1 1 calc R
H15C H 0.7030 -0.0603 0.3431 0.055 Uiso 1 1 calc R
C16 C 0.75015(10) -0.08509(13) 0.11369(10) 0.0197(4) Uani 1 1 d U
C17 C 0.79671(10) -0.15807(14) 0.13427(10) 0.0215(4) Uani 1 1 d U
C18 C 0.76993(11) -0.24739(15) 0.15013(11) 0.0259(4) Uani 1 1 d U
H18 H 0.8018 -0.2957 0.1643 0.031 Uiso 1 1 calc R
C19 C 0.69817(11) -0.26770(15) 0.14583(11) 0.0264(4) Uani 1 1 d U
C20 C 0.65406(10) -0.19821(14) 0.12012(11) 0.0230(4) Uani 1 1 d U
H20 H 0.6052 -0.2122 0.1143 0.028 Uiso 1 1 calc R
C21 C 0.67837(10) -0.10829(13) 0.10236(10) 0.0204(4) Uani 1 1 d U
C22 C 0.87658(10) -0.14356(15) 0.13945(11) 0.0249(4) Uani 1 1 d U
H22 H 0.8870 -0.0772 0.1247 0.030 Uiso 1 1 calc R
C23 C 0.90367(12) -0.15522(17) 0.21328(12) 0.0331(5) Uani 1 1 d U
H23A H 0.8940 -0.2197 0.2292 0.050 Uiso 1 1 calc R
H23B H 0.8795 -0.1100 0.2436 0.050 Uiso 1 1 calc R
H23C H 0.9549 -0.1434 0.2145 0.050 Uiso 1 1 calc R
C24 C 0.91729(12) -0.21023(17) 0.09087(12) 0.0334(5) Uani 1 1 d U
H24A H 0.9108 -0.2757 0.1061 0.050 Uiso 1 1 calc R
H24B H 0.9679 -0.1943 0.0918 0.050 Uiso 1 1 calc R
H24C H 0.8992 -0.2032 0.0437 0.050 Uiso 1 1 calc R
C25 C 0.66934(13) -0.36358(17) 0.16614(15) 0.0400(6) Uani 1 1 d U
H25 H 0.6165 -0.3603 0.1633 0.048 Uiso 1 1 calc R
C26 C 0.68892(17) -0.3891(3) 0.24067(18) 0.0624(9) Uani 1 1 d U
H26A H 0.7400 -0.4011 0.2437 0.094 Uiso 1 1 calc R
H26B H 0.6630 -0.4460 0.2547 0.094 Uiso 1 1 calc R
H26C H 0.6763 -0.3366 0.2714 0.094 Uiso 1 1 calc R
C27 C 0.69389(17) -0.43966(19) 0.1162(2) 0.0622(9) Uani 1 1 d U
H27A H 0.6763 -0.4253 0.0697 0.093 Uiso 1 1 calc R
H27B H 0.6754 -0.5011 0.1311 0.093 Uiso 1 1 calc R
H27C H 0.7458 -0.4417 0.1156 0.093 Uiso 1 1 calc R
C28 C 0.62525(10) -0.03963(15) 0.07067(11) 0.0235(4) Uani 1 1 d U
H28 H 0.6521 0.0176 0.0552 0.028 Uiso 1 1 calc R
C29 C 0.56924(12) -0.00718(19) 0.12210(13) 0.0370(5) Uani 1 1 d U
H29A H 0.5363 0.0362 0.0992 0.056 Uiso 1 1 calc R
H29B H 0.5923 0.0253 0.1608 0.056 Uiso 1 1 calc R
H29C H 0.5431 -0.0622 0.1394 0.056 Uiso 1 1 calc R
C30 C 0.58931(11) -0.08261(16) 0.00691(12) 0.0298(4) Uani 1 1 d U
H30A H 0.6256 -0.1037 -0.0259 0.045 Uiso 1 1 calc R
H30B H 0.5591 -0.0349 -0.0151 0.045 Uiso 1 1 calc R
H30C H 0.5602 -0.1367 0.0210 0.045 Uiso 1 1 calc R
C31 C 0.75972(10) 0.03505(15) -0.06197(10) 0.0230(4) Uani 1 1 d U
C32 C 0.76055(11) -0.05514(16) -0.09432(11) 0.0253(4) Uani 1 1 d U
C33 C 0.71184(11) -0.07698(18) -0.14576(11) 0.0306(5) Uani 1 1 d U
H33 H 0.7148 -0.1368 -0.1678 0.037 Uiso 1 1 calc R
C34 C 0.65968(12) -0.01536(19) -0.16581(11) 0.0336(5) Uani 1 1 d U
C35 C 0.65542(11) 0.07035(18) -0.13181(12) 0.0324(5) Uani 1 1 d U
H35 H 0.6186 0.1130 -0.1439 0.039 Uiso 1 1 calc R
C36 C 0.70366(10) 0.09670(16) -0.07990(11) 0.0259(4) Uani 1 1 d U
C37 C 0.81179(12) -0.13378(16) -0.07485(13) 0.0334(5) Uani 1 1 d U
H37 H 0.8384 -0.1125 -0.0329 0.040 Uiso 1 1 calc R
C38 C 0.77322(13) -0.22545(17) -0.05600(14) 0.0376(5) Uani 1 1 d U
H38A H 0.7461 -0.2478 -0.0960 0.056 Uiso 1 1 calc R
H38B H 0.7409 -0.2136 -0.0173 0.056 Uiso 1 1 calc R
H38C H 0.8080 -0.2736 -0.0426 0.056 Uiso 1 1 calc R
C39 C 0.86607(14) -0.1504(2) -0.13221(17) 0.0502(7) Uani 1 1 d U
H39A H 0.8417 -0.1719 -0.1741 0.075 Uiso 1 1 calc R
H39B H 0.9001 -0.1986 -0.1174 0.075 Uiso 1 1 calc R
H39C H 0.8912 -0.0913 -0.1420 0.075 Uiso 1 1 calc R
C40 C 0.60740(14) -0.0444(2) -0.22190(13) 0.0435(6) Uani 1 1 d U
H40 H 0.6269 -0.1045 -0.2412 0.052 Uiso 1 1 calc R
C41 C 0.53695(16) -0.0707(3) -0.19270(17) 0.0709(11) Uani 1 1 d U
H41A H 0.5155 -0.0152 -0.1707 0.106 Uiso 1 1 calc R
H41B H 0.5431 -0.1209 -0.1583 0.106 Uiso 1 1 calc R
H41C H 0.5060 -0.0932 -0.2299 0.106 Uiso 1 1 calc R
C42 C 0.60474(18) 0.0212(3) -0.28101(16) 0.0664(10) Uani 1 1 d U
H42A H 0.5821 0.0804 -0.2667 0.100 Uiso 1 1 calc R
H42B H 0.5773 -0.0074 -0.3186 0.100 Uiso 1 1 calc R
H42C H 0.6530 0.0343 -0.2971 0.100 Uiso 1 1 calc R
C43 C 0.69273(11) 0.19169(16) -0.04497(12) 0.0292(5) Uani 1 1 d U
H43 H 0.7258 0.1947 -0.0046 0.035 Uiso 1 1 calc R
C44 C 0.61759(12) 0.20547(19) -0.01746(14) 0.0388(6) Uani 1 1 d U
H44A H 0.6146 0.2661 0.0069 0.058 Uiso 1 1 calc R
H44B H 0.6059 0.1540 0.0145 0.058 Uiso 1 1 calc R
H44C H 0.5840 0.2052 -0.0561 0.058 Uiso 1 1 calc R
C45 C 0.71260(13) 0.27291(17) -0.09420(14) 0.0384(6) Uani 1 1 d U
H45A H 0.7617 0.2648 -0.1098 0.058 Uiso 1 1 calc R
H45B H 0.7080 0.3334 -0.0699 0.058 Uiso 1 1 calc R
H45C H 0.6808 0.2723 -0.1342 0.058 Uiso 1 1 calc R
C46 C 0.86111(10) 0.19803(15) -0.01203(9) 0.0213(4) Uani 1 1 d U
C47 C 0.84299(11) 0.27362(15) 0.03082(11) 0.0258(4) Uani 1 1 d U
C48 C 0.86245(12) 0.36705(16) 0.01855(12) 0.0303(5) Uani 1 1 d U
H48 H 0.8478 0.4165 0.0486 0.036 Uiso 1 1 calc R
C49 C 0.90375(12) 0.38522(16) -0.03878(12) 0.0308(5) Uani 1 1 d U
C50 C 0.92600(11) 0.31330(16) -0.08207(12) 0.0294(5) Uani 1 1 d U
H50 H 0.9554 0.3266 -0.1207 0.035 Uiso 1 1 calc R
C51 C 0.90463(10) 0.22136(16) -0.06811(10) 0.0250(4) Uani 1 1 d U
C52 C 0.76818(18) 0.3209(2) 0.12666(16) 0.0559(8) Uani 1 1 d U
H52A H 0.8035 0.3640 0.1463 0.084 Uiso 1 1 calc R
H52B H 0.7409 0.2915 0.1641 0.084 Uiso 1 1 calc R
H52C H 0.7361 0.3563 0.0964 0.084 Uiso 1 1 calc R
C53 C 0.90082(14) 0.55121(18) -0.01903(17) 0.0468(7) Uani 1 1 d U
H53A H 0.8489 0.5521 -0.0206 0.070 Uiso 1 1 calc R
H53B H 0.9193 0.6101 -0.0387 0.070 Uiso 1 1 calc R
H53C H 0.9166 0.5453 0.0290 0.070 Uiso 1 1 calc R
C54 C 0.96896(14) 0.16234(19) -0.16609(12) 0.0393(6) Uani 1 1 d U
H54A H 0.9450 0.2042 -0.1990 0.059 Uiso 1 1 calc R
H54B H 0.9801 0.1021 -0.1887 0.059 Uiso 1 1 calc R
H54C H 1.0129 0.1923 -0.1502 0.059 Uiso 1 1 calc R

loop_
_atom_site_aniso_label
_atom_site_aniso_U_11
_atom_site_aniso_U_22
_atom_site_aniso_U_33
_atom_site_aniso_U_23
_atom_site_aniso_U_13
_atom_site_aniso_U_12
Si1 0.0187(2) 0.0225(2) 0.0155(2) -0.0005(2) 0.0010(2) -0.0005(2)
Si2 0.0193(2) 0.0223(2) 0.0158(2) -0.0005(2) 0.0010(2) -0.0003(2)
O1 0.0227(7) 0.0261(7) 0.0228(7) -0.0018(6) 0.0005(6) -0.0001(6)
O2 0.0440(9) 0.0261(7) 0.0262(7) -0.0034(6) 0.0121(7) 0.0009(7)
O3 0.0376(9) 0.0285(8) 0.0516(10) 0.0110(8) -0.0041(8) -0.0081(7)
O4 0.0321(8) 0.0376(8) 0.0205(7) -0.0009(6) 0.0085(6) -0.0028(7)
C1 0.0253(9) 0.0251(10) 0.0151(9) -0.0020(7) -0.0001(7) -0.0005(8)
C2 0.0249(10) 0.0266(10) 0.0183(9) -0.0040(8) -0.0001(8) -0.0027(8)
C3 0.0266(10) 0.0334(11) 0.0216(9) -0.0021(9) -0.0045(8) -0.0049(9)
C4 0.0315(11) 0.0328(11) 0.0198(9) -0.0032(9) -0.0016(8) -0.0021(9)
C5 0.0337(11) 0.0369(12) 0.0159(9) -0.0012(9) 0.0019(8) -0.0042(9)
C6 0.0251(9) 0.0237(10) 0.0175(9) -0.0041(8) 0.0014(8) -0.0014(8)
C7 0.0232(9) 0.0411(12) 0.0195(9) -0.0039(9) 0.0000(8) -0.0064(9)
C8 0.0375(12) 0.0471(14) 0.0327(12) 0.0025(11) 0.0038(10) -0.0121(11)
C9 0.0256(11) 0.0611(16) 0.0350(12) -0.0085(12) 0.0019(10) -0.0015(11)
C10 0.0313(11) 0.0483(14) 0.0238(10) -0.0015(10) -0.0069(9) -0.0013(10)
C11 0.089(2) 0.0534(17) 0.0448(16) -0.0237(14) -0.0352(16) 0.0157(16)
C12 0.0455(15) 0.0645(18) 0.0313(12) 0.0067(13) -0.0111(11) 0.0025(13)
C13 0.0261(10) 0.0314(11) 0.0200(9) -0.0026(9) 0.0049(8) -0.0029(8)
C14 0.0315(12) 0.0463(14) 0.0399(13) -0.0143(11) 0.0082(10) 0.0027(11)
C15 0.0394(13) 0.0397(13) 0.0303(12) 0.0058(10) 0.0040(10) -0.0081(11)
C16 0.0206(8) 0.0208(8) 0.0178(8) -0.0002(8) 0.0005(7) -0.0006(7)
C17 0.0214(9) 0.0237(9) 0.0194(9) -0.0017(8) -0.0030(7) 0.0014(8)
C18 0.0281(10) 0.0216(10) 0.0281(10) 0.0009(8) -0.0050(8) 0.0048(8)
C19 0.0294(10) 0.0225(10) 0.0272(10) 0.0013(8) 0.0009(9) -0.0020(8)
C20 0.0189(8) 0.0258(9) 0.0243(9) 0.0003(8) -0.0004(8) 0.0000(7)
C21 0.0198(8) 0.0235(9) 0.0180(9) -0.0024(8) 0.0007(7) 0.0029(7)
C22 0.0197(9) 0.0276(10) 0.0275(10) 0.0016(9) -0.0053(8) 0.0010(8)
C23 0.0316(11) 0.0367(12) 0.0310(11) 0.0009(10) -0.0114(9) 0.0009(10)
C24 0.0274(10) 0.0391(12) 0.0338(12) -0.0039(10) -0.0020(9) 0.0091(9)
C25 0.0330(12) 0.0261(12) 0.0609(16) 0.0113(11) -0.0012(12) -0.0007(9)
C26 0.0498(16) 0.066(2) 0.071(2) 0.0394(17) 0.0050(15) -0.0044(15)
C27 0.0635(18) 0.0310(13) 0.092(2) -0.0071(16) 0.000(2) -0.0111(13)
C28 0.0173(8) 0.0243(10) 0.0288(10) 0.0034(8) -0.0002(8) -0.0002(8)
C29 0.0287(11) 0.0444(13) 0.0380(13) -0.0031(11) 0.0026(10) 0.0122(10)
C30 0.0240(9) 0.0361(12) 0.0293(10) 0.0038(10) -0.0058(9) 0.0006(9)
C31 0.0193(9) 0.0334(11) 0.0164(8) 0.0007(8) -0.0005(7) -0.0014(8)
C32 0.0221(9) 0.0344(11) 0.0196(9) -0.0046(9) 0.0006(8) -0.0010(8)
C33 0.0270(10) 0.0434(13) 0.0214(10) -0.0047(9) -0.0010(8) -0.0077(9)
C34 0.0275(11) 0.0527(14) 0.0206(10) 0.0062(10) -0.0042(9) -0.0100(10)
C35 0.0217(10) 0.0467(14) 0.0287(11) 0.0128(10) -0.0045(9) -0.0010(9)
C36 0.0201(9) 0.0351(11) 0.0224(9) 0.0073(9) -0.0008(8) -0.0010(8)
C37 0.0265(10) 0.0343(12) 0.0394(12) -0.0141(10) -0.0063(9) 0.0012(9)
C38 0.0401(13) 0.0311(12) 0.0416(13) -0.0098(11) -0.0060(11) 0.0054(10)
C39 0.0296(12) 0.0474(16) 0.073(2) -0.0241(15) 0.0100(13) -0.0031(11)
C40 0.0326(13) 0.0660(18) 0.0321(12) -0.0010(12) -0.0114(10) -0.0087(12)
C41 0.0422(16) 0.124(3) 0.0465(17) -0.0142(19) -0.0036(13) -0.0351(19)
C42 0.0606(19) 0.098(3) 0.0400(16) 0.0121(17) -0.0268(15) -0.0192(19)
C43 0.0222(10) 0.0309(11) 0.0344(11) 0.0078(9) 0.0008(9) 0.0054(9)
C44 0.0266(11) 0.0412(14) 0.0486(15) 0.0107(11) 0.0057(10) 0.0088(10)
C45 0.0317(12) 0.0377(13) 0.0459(14) 0.0129(11) 0.0011(11) 0.0046(10)
C46 0.0192(8) 0.0267(9) 0.0179(9) 0.0020(7) -0.0008(7) -0.0032(8)
C47 0.0254(10) 0.0268(11) 0.0251(10) 0.0025(8) -0.0001(8) -0.0011(8)
C48 0.0313(11) 0.0272(11) 0.0325(12) -0.0017(9) -0.0058(9) -0.0012(9)
C49 0.0266(10) 0.0271(11) 0.0388(12) 0.0090(9) -0.0093(9) -0.0036(9)
C50 0.0218(10) 0.0376(12) 0.0289(10) 0.0103(9) -0.0004(8) -0.0051(9)
C51 0.0198(9) 0.0334(11) 0.0219(10) 0.0041(8) -0.0025(8) -0.0011(8)
C52 0.0714(19) 0.0401(14) 0.0562(18) -0.0138(13) 0.0301(15) 0.0018(13)
C53 0.0388(13) 0.0287(12) 0.073(2) 0.0082(12) -0.0036(13) -0.0004(10)
C54 0.0426(13) 0.0512(15) 0.0241(11) 0.0019(11) 0.0160(10) -0.0041(12)

loop_
_atom_type_symbol
_atom_type_description
_atom_type_scat_dispersion_real
_atom_type_scat_dispersion_imag
_atom_type_scat_source
C C 0.0033 0.0016 'International Tables Vol C Tables 4.2.6.8 and 6.1.1.4'
H H 0.0000 0.0000 'International Tables Vol C Tables 4.2.6.8 and 6.1.1.4'
O O 0.0106 0.0060 'International Tables Vol C Tables 4.2.6.8 and 6.1.1.4'
Si Si 0.0817 0.0704 'International Tables Vol C Tables 4.2.6.8 and 6.1.1.4'

loop_
_geom_angle_atom_site_label_1
_geom_angle_atom_site_label_2
_geom_angle_atom_site_label_3
_geom_angle
O1 Si1 C46 104.29(8)
O1 Si1 C31 112.13(8)
C46 Si1 C31 111.99(9)
O1 Si1 Si2 107.71(6)
C46 Si1 Si2 115.09(6)
C31 Si1 Si2 105.70(6)
C1 Si2 C16 107.92(9)
C1 Si2 Si1 124.56(6)
C16 Si2 Si1 107.40(6)
C1 Si2 H2 106.5(8)
C16 Si2 H2 106.2(7)
Si1 Si2 H2 102.9(8)
Si1 O1 H1 102.9(19)
C47 O2 C52 119.55(19)
C49 O3 C53 117.6(2)
C51 O4 C54 117.94(18)
C2 C1 C6 117.63(17)
C2 C1 Si2 125.96(15)
C6 C1 Si2 116.24(15)
C3 C2 C1 120.09(18)
C3 C2 C7 116.12(18)
C1 C2 C7 123.79(18)
C4 C3 C2 122.5(2)
C4 C3 H3 118.7
C2 C3 H3 118.7
C3 C4 C5 117.26(19)
C3 C4 C10 119.83(19)
C5 C4 C10 122.9(2)
C4 C5 C6 122.37(19)
C4 C5 H5 118.8
C6 C5 H5 118.8
C5 C6 C1 119.93(18)
C5 C6 C13 117.45(18)
C1 C6 C13 122.59(17)
C2 C7 C8 111.27(18)
C2 C7 C9 112.8(2)
C8 C7 C9 109.91(19)
C2 C7 H7 107.5
C8 C7 H7 107.5
C9 C7 H7 107.5
C7 C8 H8A 109.5
C7 C8 H8B 109.5
H8A C8 H8B 109.5
C7 C8 H8C 109.5
H8A C8 H8C 109.5
H8B C8 H8C 109.5
C7 C9 H9A 109.5
C7 C9 H9B 109.5
H9A C9 H9B 109.5
C7 C9 H9C 109.5
H9A C9 H9C 109.5
H9B C9 H9C 109.5
C12 C10 C11 112.7(2)
C12 C10 C4 112.8(2)
C11 C10 C4 110.3(2)
C12 C10 H10 106.9
C11 C10 H10 106.9
C4 C10 H10 106.9
C10 C11 H11A 109.5
C10 C11 H11B 109.5
H11A C11 H11B 109.5
C10 C11 H11C 109.5
H11A C11 H11C 109.5
H11B C11 H11C 109.5
C10 C12 H12A 109.5
C10 C12 H12B 109.5
H12A C12 H12B 109.5
C10 C12 H12C 109.5
H12A C12 H12C 109.5
H12B C12 H12C 109.5
C6 C13 C15 113.55(19)
C6 C13 C14 110.08(18)
C15 C13 C14 110.86(19)
C6 C13 H13 107.4
C15 C13 H13 107.4
C14 C13 H13 107.4
C13 C14 H14A 109.5
C13 C14 H14B 109.5
H14A C14 H14B 109.5
C13 C14 H14C 109.5
H14A C14 H14C 109.5
H14B C14 H14C 109.5
C13 C15 H15A 109.5
C13 C15 H15B 109.5
H15A C15 H15B 109.5
C13 C15 H15C 109.5
H15A C15 H15C 109.5
H15B C15 H15C 109.5
C21 C16 C17 118.07(17)
C21 C16 Si2 121.50(14)
C17 C16 Si2 119.98(14)
C18 C17 C16 119.92(18)
C18 C17 C22 117.75(18)
C16 C17 C22 122.33(18)
C19 C18 C17 121.88(19)
C19 C18 H18 119.1
C17 C18 H18 119.1
C20 C19 C18 117.54(19)
C20 C19 C25 121.02(19)
C18 C19 C25 121.41(19)
C19 C20 C21 122.68(18)
C19 C20 H20 118.7
C21 C20 H20 118.7
C20 C21 C16 119.30(17)
C20 C21 C28 117.65(17)
C16 C21 C28 123.05(17)
C17 C22 C23 112.21(18)
C17 C22 C24 111.78(17)
C23 C22 C24 109.82(17)
C17 C22 H22 107.6
C23 C22 H22 107.6
C24 C22 H22 107.6
C22 C23 H23A 109.5
C22 C23 H23B 109.5
H23A C23 H23B 109.5
C22 C23 H23C 109.5
H23A C23 H23C 109.5
H23B C23 H23C 109.5
C22 C24 H24A 109.5
C22 C24 H24B 109.5
H24A C24 H24B 109.5
C22 C24 H24C 109.5
H24A C24 H24C 109.5
H24B C24 H24C 109.5
C19 C25 C27 111.1(2)
C19 C25 C26 111.7(2)
C27 C25 C26 111.0(3)
C19 C25 H25 107.6
C27 C25 H25 107.6
C26 C25 H25 107.6
C25 C26 H26A 109.5
C25 C26 H26B 109.5
H26A C26 H26B 109.5
C25 C26 H26C 109.5
H26A C26 H26C 109.5
H26B C26 H26C 109.5
C25 C27 H27A 109.5
C25 C27 H27B 109.5
H27A C27 H27B 109.5
C25 C27 H27C 109.5
H27A C27 H27C 109.5
H27B C27 H27C 109.5
C29 C28 C21 112.65(18)
C29 C28 C30 109.81(18)
C21 C28 C30 111.21(17)
C29 C28 H28 107.7
C21 C28 H28 107.7
C30 C28 H28 107.7
C28 C29 H29A 109.5
C28 C29 H29B 109.5
H29A C29 H29B 109.5
C28 C29 H29C 109.5
H29A C29 H29C 109.5
H29B C29 H29C 109.5
C28 C30 H30A 109.5
C28 C30 H30B 109.5
H30A C30 H30B 109.5
C28 C30 H30C 109.5
H30A C30 H30C 109.5
H30B C30 H30C 109.5
C36 C31 C32 116.99(18)
C36 C31 Si1 120.78(16)
C32 C31 Si1 122.24(15)
C33 C32 C31 120.5(2)
C33 C32 C37 115.8(2)
C31 C32 C37 123.66(18)
C34 C33 C32 122.4(2)
C34 C33 H33 118.8
C32 C33 H33 118.8
C33 C34 C35 117.7(2)
C33 C34 C40 119.7(2)
C35 C34 C40 122.6(2)
C34 C35 C36 122.4(2)
C34 C35 H35 118.8
C36 C35 H35 118.8
C35 C36 C31 119.7(2)
C35 C36 C43 117.72(19)
C31 C36 C43 122.56(19)
C32 C37 C39 111.0(2)
C32 C37 C38 112.11(19)
C39 C37 C38 111.2(2)
C32 C37 H37 107.4
C39 C37 H37 107.4
C38 C37 H37 107.4
C37 C38 H38A 109.5
C37 C38 H38B 109.5
H38A C38 H38B 109.5
C37 C38 H38C 109.5
H38A C38 H38C 109.5
H38B C38 H38C 109.5
C37 C39 H39A 109.5
C37 C39 H39B 109.5
H39A C39 H39B 109.5
C37 C39 H39C 109.5
H39A C39 H39C 109.5
H39B C39 H39C 109.5
C42 C40 C41 114.9(3)
C42 C40 C34 113.9(2)
C41 C40 C34 112.0(2)
C42 C40 H40 104.9
C41 C40 H40 104.9
C34 C40 H40 104.9
C40 C41 H41A 109.5
C40 C41 H41B 109.5
H41A C41 H41B 109.5
C40 C41 H41C 109.5
H41A C41 H41C 109.5
H41B C41 H41C 109.5
C40 C42 H42A 109.5
C40 C42 H42B 109.5
H42A C42 H42B 109.5
C40 C42 H42C 109.5
H42A C42 H42C 109.5
H42B C42 H42C 109.5
C36 C43 C44 113.23(19)
C36 C43 C45 110.60(19)
C44 C43 C45 110.29(19)
C36 C43 H43 107.5
C44 C43 H43 107.5
C45 C43 H43 107.5
C43 C44 H44A 109.5
C43 C44 H44B 109.5
H44A C44 H44B 109.5
C43 C44 H44C 109.5
H44A C44 H44C 109.5
H44B C44 H44C 109.5
C43 C45 H45A 109.5
C43 C45 H45B 109.5
H45A C45 H45B 109.5
C43 C45 H45C 109.5
H45A C45 H45C 109.5
H45B C45 H45C 109.5
C47 C46 C51 115.07(18)
C47 C46 Si1 123.64(15)
C51 C46 Si1 121.29(16)
O2 C47 C48 121.56(19)
O2 C47 C46 114.29(18)
C48 C47 C46 124.1(2)
C49 C48 C47 117.6(2)
C49 C48 H48 121.2
C47 C48 H48 121.2
O3 C49 C48 124.0(2)
O3 C49 C50 114.6(2)
C48 C49 C50 121.4(2)
C49 C50 C51 118.9(2)
C49 C50 H50 120.6
C51 C50 H50 120.6
O4 C51 C50 123.17(19)
O4 C51 C46 114.02(18)
C50 C51 C46 122.8(2)
O2 C52 H52A 109.5
O2 C52 H52B 109.5
H52A C52 H52B 109.5
O2 C52 H52C 109.5
H52A C52 H52C 109.5
H52B C52 H52C 109.5
O3 C53 H53A 109.5
O3 C53 H53B 109.5
H53A C53 H53B 109.5
O3 C53 H53C 109.5
H53A C53 H53C 109.5
H53B C53 H53C 109.5
O4 C54 H54A 109.5
O4 C54 H54B 109.5
H54A C54 H54B 109.5
O4 C54 H54C 109.5
H54A C54 H54C 109.5
H54B C54 H54C 109.5

loop_
_geom_bond_atom_site_label_1
_geom_bond_atom_site_label_2
_geom_bond_distance
Si1 O1 1.6570(15)
Si1 C46 1.880(2)
Si1 C31 1.917(2)
Si1 Si2 2.3490(8)
Si2 C1 1.916(2)
Si2 C16 1.9216(19)
Si2 H2 1.452(18)
O1 H1 0.92(3)
O2 C47 1.370(3)
O2 C52 1.435(3)
O3 C49 1.371(3)
O3 C53 1.411(3)
O4 C51 1.372(3)
O4 C54 1.429(3)
C1 C2 1.412(3)
C1 C6 1.414(3)
C2 C3 1.403(3)
C2 C7 1.518(3)
C3 C4 1.379(3)
C3 H3 0.9500
C4 C5 1.388(3)
C4 C10 1.526(3)
C5 C6 1.403(3)
C5 H5 0.9500
C6 C13 1.514(3)
C7 C8 1.528(3)
C7 C9 1.533(3)
C7 H7 1.0000
C8 H8A 0.9800
C8 H8B 0.9800
C8 H8C 0.9800
C9 H9A 0.9800
C9 H9B 0.9800
C9 H9C 0.9800
C10 C12 1.508(4)
C10 C11 1.513(4)
C10 H10 1.0000
C11 H11A 0.9800
C11 H11B 0.9800
C11 H11C 0.9800
C12 H12A 0.9800
C12 H12B 0.9800
C12 H12C 0.9800
C13 C15 1.528(3)
C13 C14 1.529(3)
C13 H13 1.0000
C14 H14A 0.9800
C14 H14B 0.9800
C14 H14C 0.9800
C15 H15A 0.9800
C15 H15B 0.9800
C15 H15C 0.9800
C16 C21 1.410(3)
C16 C17 1.413(3)
C17 C18 1.395(3)
C17 C22 1.524(3)
C18 C19 1.386(3)
C18 H18 0.9500
C19 C20 1.380(3)
C19 C25 1.513(3)
C20 C21 1.395(3)
C20 H20 0.9500
C21 C28 1.524(3)
C22 C23 1.526(3)
C22 C24 1.537(3)
C22 H22 1.0000
C23 H23A 0.9800
C23 H23B 0.9800
C23 H23C 0.9800
C24 H24A 0.9800
C24 H24B 0.9800
C24 H24C 0.9800
C25 C27 1.519(4)
C25 C26 1.532(4)
C25 H25 1.0000
C26 H26A 0.9800
C26 H26B 0.9800
C26 H26C 0.9800
C27 H27A 0.9800
C27 H27B 0.9800
C27 H27C 0.9800
C28 C29 1.522(3)
C28 C30 1.533(3)
C28 H28 1.0000
C29 H29A 0.9800
C29 H29B 0.9800
C29 H29C 0.9800
C30 H30A 0.9800
C30 H30B 0.9800
C30 H30C 0.9800
C31 C36 1.414(3)
C31 C32 1.421(3)
C32 C33 1.389(3)
C32 C37 1.521(3)
C33 C34 1.370(3)
C33 H33 0.9500
C34 C35 1.382(4)
C34 C40 1.523(3)
C35 C36 1.406(3)
C35 H35 0.9500
C36 C43 1.518(3)
C37 C39 1.528(4)
C37 C38 1.531(3)
C37 H37 1.0000
C38 H38A 0.9800
C38 H38B 0.9800
C38 H38C 0.9800
C39 H39A 0.9800
C39 H39B 0.9800
C39 H39C 0.9800
C40 C42 1.474(4)
C40 C41 1.491(4)
C40 H40 1.0000
C41 H41A 0.9800
C41 H41B 0.9800
C41 H41C 0.9800
C42 H42A 0.9800
C42 H42B 0.9800
C42 H42C 0.9800
C43 C44 1.526(3)
C43 C45 1.539(3)
C43 H43 1.0000
C44 H44A 0.9800
C44 H44B 0.9800
C44 H44C 0.9800
C45 H45A 0.9800
C45 H45B 0.9800
C45 H45C 0.9800
C46 C47 1.395(3)
C46 C51 1.400(3)
C47 C48 1.392(3)
C48 C49 1.380(3)
C48 H48 0.9500
C49 C50 1.383(3)
C50 C51 1.388(3)
C50 H50 0.9500
C52 H52A 0.9800
C52 H52B 0.9800
C52 H52C 0.9800
C53 H53A 0.9800
C53 H53B 0.9800
C53 H53C 0.9800
C54 H54A 0.9800
C54 H54B 0.9800
C54 H54C 0.9800

loop_
_geom_hbond_atom_site_label_D
_geom_hbond_atom_site_label_H
_geom_hbond_atom_site_label_A
_geom_hbond_distance_DH
_geom_hbond_distance_HA
_geom_hbond_distance_DA
_geom_hbond_angle_DHA
O1 H1 O4 0.92(3) 2.02(3) 2.813(2) 144(3)
